data_4335682
loop_
_publ_author_name
'Guilherme P. Guedes'
'St\'ephane Soriano'
'Luiza A. Mercante'
'Nivaldo L. Speziali'
'Miguel A. Novak'
'Marius Andruh'
'Maria G. F. Vaz'

_publ_contact_author_address
;
Universidade Federal Fluminense
Instituto de Quimica
Niteroi - RJ
CEP 24020-150
Brazil
;
_publ_contact_author_email mariavaz@vm.uff.br
_publ_contact_author_fax 55(21)26292129
_publ_contact_author_name 'Maria G F Vaz'
_publ_contact_author_phone 55(21)26292354
_publ_section_title
;
 New Synthetic Route toward Heterometallic 3d-3d' and 3d-4f
 Single-Molecule Magnets. The First CoII-MnIII Heterometallic Complex
;
_journal_name_full 'Inorganic Chemistry'
_journal_page_first 8309
_journal_page_last 8311
_journal_paper_doi 10.1021/ic401479d
_journal_volume 52
_journal_year 2013
_chemical_formula_sum 'C50 H94 Co2 Mn2 O14'
_chemical_formula_weight 1147.00
_space_group_IT_number 2
_symmetry_cell_setting triclinic
_symmetry_space_group_name_Hall '-P 1'
_symmetry_space_group_name_H-M 'P -1'
_atom_sites_solution_hydrogens geom
_atom_sites_solution_primary direct
_atom_sites_solution_secondary difmap
_audit_conform_dict_location ftp://ftp.iucr.org/pub/cif_core.dic
_audit_conform_dict_name cif_core.dic
_audit_conform_dict_version 2.4
_audit_creation_date 2012-08-13T14:46:41-00:00
_audit_creation_method 'WinGX routine CIF_UPDATE'
_cell_angle_alpha 87.4530(10)
_cell_angle_beta 74.6870(10)
_cell_angle_gamma 70.0830(10)
_cell_formula_units_Z 1
_cell_length_a 9.860(2)
_cell_length_b 13.096(3)
_cell_length_c 13.529(3)
_cell_measurement_temperature 293(2)
_cell_measurement_theta_max 25.03
_cell_measurement_theta_min 4.1
_cell_volume 1582.2(6)
_computing_cell_refinement
;
'Dirax/lsq (Duisenberg & Schreurs, 1989-2000)'
;
_computing_data_collection
;
'Collect (Bruker AXS BV, 1997-2004)'
;
_computing_data_reduction
;
'EvalCCD (Duisenberg & Schreurs 1990-2000)'
;
_computing_molecular_graphics
;
Ortep-3 for Windows: L. J. Farrugia, J. Appl. Cryst (1997), 30, 565
;
_computing_structure_refinement 'SHELXL-97 (Sheldrick, 1997)'
_computing_structure_solution 'SHELXS-97 (Sheldrick, 1990)'
_diffrn_ambient_temperature 293(2)
_diffrn_measured_fraction_theta_full 0.991
_diffrn_measured_fraction_theta_max 0.991
_diffrn_measurement_device_type 'Kappa CCD'
_diffrn_radiation_monochromator graphite
_diffrn_radiation_source 'Mo K\a'
_diffrn_radiation_type MoK\a
_diffrn_radiation_wavelength 0.71073
_diffrn_reflns_av_R_equivalents 0.0173
_diffrn_reflns_av_unetI/netI 0.0281
_diffrn_reflns_limit_h_max 11
_diffrn_reflns_limit_h_min -11
_diffrn_reflns_limit_k_max 15
_diffrn_reflns_limit_k_min -15
_diffrn_reflns_limit_l_max 15
_diffrn_reflns_limit_l_min -16
_diffrn_reflns_number 9967
_diffrn_reflns_theta_full 25.03
_diffrn_reflns_theta_max 25.028
_diffrn_reflns_theta_min 4.07
_exptl_absorpt_coefficient_mu 0.957
_exptl_absorpt_correction_T_max 0.962
_exptl_absorpt_correction_T_min 0.933
_exptl_absorpt_correction_type multi-scan
_exptl_absorpt_process_details
;
SADABS, Bruker Analytical x-ray Systems,Inc., Madison WI, 1997.
;
_exptl_crystal_colour brown
_exptl_crystal_density_diffrn 1.204
_exptl_crystal_description needle
_exptl_crystal_F_000 610
_exptl_crystal_size_max 0.10
_exptl_crystal_size_mid 0.06
_exptl_crystal_size_min 0.04
_refine_diff_density_max 1.171
_refine_diff_density_min -0.666
_refine_diff_density_rms 0.074
_refine_ls_extinction_method none
_refine_ls_goodness_of_fit_ref 1.074
_refine_ls_hydrogen_treatment constr
_refine_ls_matrix_type full
_refine_ls_number_parameters 235
_refine_ls_number_reflns 5538
_refine_ls_number_restraints 0
_refine_ls_restrained_S_all 1.074
_refine_ls_R_factor_all 0.0707
_refine_ls_R_factor_gt 0.063
_refine_ls_shift/su_max 0.001
_refine_ls_shift/su_mean 0
_refine_ls_structure_factor_coef Fsqd
_refine_ls_weighting_details 'calc w=1/[\s^2^(Fo^2^)+(0.0828P)^2^+3.2098P] where P=(Fo^2^+2Fc^2^)/3'
_refine_ls_weighting_scheme calc
_refine_ls_wR_factor_gt 0.1803
_refine_ls_wR_factor_ref 0.1861
_reflns_number_gt 4768
_reflns_number_total 5538
_reflns_threshold_expression >2sigma(I)
_cod_data_source_file ic401479d_si_001.cif
_cod_data_source_block mv17
_cod_database_code 4335682

loop_
_symmetry_equiv_pos_as_xyz
'x, y, z'
'-x, -y, -z'

loop_
_atom_site_label
_atom_site_type_symbol
_atom_site_fract_x
_atom_site_fract_y
_atom_site_fract_z
_atom_site_U_iso_or_equiv
_atom_site_adp_type
_atom_site_occupancy
_atom_site_symmetry_multiplicity
_atom_site_calc_flag
_atom_site_refinement_flags
_atom_site_disorder_assembly
_atom_site_disorder_group
Mn1 Mn 0.55280(7) 0.88461(5) 0.93215(5) 0.0454(2) Uani 1 1 d . . .
Co1 Co 0.58074(6) 1.09359(5) 0.82660(5) 0.0492(2) Uani 1 1 d . . .
O4 O 0.6411(3) 0.9904(2) 0.9526(2) 0.0457(7) Uani 1 1 d . . .
O3 O 0.5181(4) 0.9675(3) 0.8170(2) 0.0557(8) Uani 1 1 d . . .
O6 O 0.5215(4) 1.1795(3) 0.7103(3) 0.0615(8) Uani 1 1 d . . .
O1 O 0.4272(3) 0.8039(2) 0.9191(3) 0.0555(8) Uani 1 1 d . . .
O5 O 0.7841(4) 1.0957(3) 0.7771(3) 0.0657(9) Uani 1 1 d . . .
O2 O 0.7341(4) 0.7588(3) 0.8378(3) 0.0601(8) Uani 1 1 d . . .
C13 C 0.7874(5) 0.9551(4) 0.9703(4) 0.0632(13) Uani 1 1 d . . .
H13A H 0.8143 1.0174 0.979 0.095 Uiso 1 1 calc R . .
H13B H 0.859 0.91 0.9126 0.095 Uiso 1 1 calc R . .
H13C H 0.7865 0.9144 1.0311 0.095 Uiso 1 1 calc R . .
C20 C 0.5977(6) 0.6488(4) 0.8177(4) 0.0597(12) Uani 1 1 d . . .
H20 H 0.6058 0.5836 0.788 0.072 Uiso 1 1 calc R . .
C19 C 0.7289(5) 0.6751(4) 0.7986(4) 0.0562(11) Uani 1 1 d . . .
C5 C 0.6053(6) 1.2135(4) 0.6385(4) 0.0567(11) Uani 1 1 d . A .
C7 C 0.8376(5) 1.1353(4) 0.6955(4) 0.0597(12) Uani 1 1 d . . .
C21 C 0.4583(5) 0.7106(4) 0.8765(4) 0.0521(10) Uani 1 1 d . . .
C6 C 0.7553(6) 1.1940(5) 0.6294(4) 0.0676(14) Uani 1 1 d . . .
H6 H 0.8062 1.2229 0.5737 0.081 Uiso 1 1 calc R . .
C22 C 0.3232(6) 0.6721(4) 0.8982(5) 0.0656(13) Uani 1 1 d . . .
C12 C 0.4925(9) 0.9328(5) 0.7278(5) 0.090(2) Uani 1 1 d . . .
H12A H 0.4779 0.9912 0.6819 0.135 Uiso 1 1 calc R . .
H12B H 0.4049 0.9121 0.7469 0.135 Uiso 1 1 calc R . .
H12C H 0.5773 0.8717 0.6943 0.135 Uiso 1 1 calc R . .
C4 C 0.5269(7) 1.2768(5) 0.5595(5) 0.0811(12) Uani 1 1 d . . .
C23 C 0.3537(8) 0.5674(5) 0.8382(7) 0.107(3) Uani 1 1 d . . .
H23A H 0.4333 0.5101 0.8563 0.16 Uiso 1 1 calc R . .
H23B H 0.3821 0.5779 0.766 0.16 Uiso 1 1 calc R . .
H23C H 0.265 0.5481 0.8546 0.16 Uiso 1 1 calc R . .
C8 C 1.0056(8) 1.1152(8) 0.6733(7) 0.1144(15) Uani 1 1 d . . .
C25 C 0.1960(8) 0.7604(6) 0.8705(9) 0.133(4) Uani 1 1 d . . .
H25A H 0.1102 0.7378 0.8837 0.199 Uiso 1 1 calc R . .
H25B H 0.2253 0.7741 0.7991 0.199 Uiso 1 1 calc R . .
H25C H 0.1714 0.8257 0.9111 0.199 Uiso 1 1 calc R . .
C24 C 0.2825(10) 0.6556(8) 1.0128(6) 0.129(3) Uani 1 1 d . . .
H24A H 0.364 0.5993 1.0298 0.193 Uiso 1 1 calc R . .
H24B H 0.1948 0.6349 1.031 0.193 Uiso 1 1 calc R . .
H24C H 0.2629 0.7221 1.05 0.193 Uiso 1 1 calc R . .
C14 C 0.6705(3) 0.7111(2) 1.0665(2) 0.101(2) Uani 1 1 d . . .
H14A H 0.6637 0.6978 1.1377 0.151 Uiso 1 1 calc R . .
H14B H 0.7723 0.7017 1.0306 0.151 Uiso 1 1 calc R . .
H14C H 0.6382 0.6607 1.0375 0.151 Uiso 1 1 calc R . .
O7 O 0.5786(3) 0.8180(2) 1.0571(2) 0.0520(7) Uani 1 1 d R . .
C1A C 0.5141(3) 1.2005(2) 0.4902(2) 0.0811(12) Uani 0.5 1 d PR A 1
H1A1 H 0.6086 1.1432 0.4666 0.122 Uiso 0.5 1 d PR B 1
H1A2 H 0.4848 1.2381 0.4326 0.122 Uiso 0.5 1 d PR C 1
H1A3 H 0.4398 1.1702 0.526 0.122 Uiso 0.5 1 d PR D 1
C2A C 0.4061(17) 1.3750(12) 0.6116(11) 0.0811(12) Uani 0.5 1 d P A 1
H2A1 H 0.4437 1.4114 0.6524 0.122 Uiso 0.5 1 calc PR A 1
H2A2 H 0.326 1.3549 0.655 0.122 Uiso 0.5 1 calc PR A 1
H2A3 H 0.3697 1.4229 0.5613 0.122 Uiso 0.5 1 calc PR A 1
C3A C 0.6138(15) 1.3471(11) 0.4952(9) 0.0811(12) Uani 0.5 1 d P A 1
H3A1 H 0.6258 1.3961 0.5402 0.122 Uiso 0.5 1 calc PR A 1
H3A2 H 0.5588 1.3881 0.4491 0.122 Uiso 0.5 1 calc PR A 1
H3A3 H 0.7104 1.3007 0.4565 0.122 Uiso 0.5 1 calc PR A 1
C1B C 0.4624(15) 1.1901(11) 0.5187(9) 0.0811(12) Uani 0.5 1 d P A 2
H1B1 H 0.4109 1.2229 0.4681 0.122 Uiso 0.5 1 calc PR A 2
H1B2 H 0.3945 1.1713 0.5755 0.122 Uiso 0.5 1 calc PR A 2
H1B3 H 0.5443 1.1256 0.4889 0.122 Uiso 0.5 1 calc PR A 2
C2B C 0.3636(16) 1.3513(13) 0.6169(11) 0.0811(12) Uani 0.5 1 d P A 2
H2B1 H 0.3139 1.3911 0.5677 0.122 Uiso 0.5 1 calc PR A 2
H2B2 H 0.3685 1.4012 0.6645 0.122 Uiso 0.5 1 calc PR A 2
H2B3 H 0.309 1.3067 0.6533 0.122 Uiso 0.5 1 calc PR A 2
C3B C 0.6309(3) 1.2969(3) 0.4631(3) 0.0811(12) Uani 0.5 1 d P A 2
H3B1 H 0.5736 1.3365 0.4176 0.122 Uiso 0.5 1 calc PR A 2
H3B2 H 0.6993 1.2285 0.4299 0.122 Uiso 0.5 1 calc PR A 2
H3B3 H 0.6859 1.3383 0.4802 0.122 Uiso 0.5 1 calc PR A 2
C9A C 1.0826(3) 0.9910(3) 0.6668(3) 0.1144(15) Uani 0.5 1 d PR A 3
H9A1 H 1.0606 0.9598 0.6127 0.172 Uiso 0.5 1 d PR A 3
H9A2 H 1.0463 0.962 0.7308 0.172 Uiso 0.5 1 d PR A 3
H9A3 H 1.1889 0.9735 0.653 0.172 Uiso 0.5 1 d PR A 3
C10A C 1.0300(3) 1.1732(3) 0.7530(3) 0.1144(15) Uani 0.5 1 d PR A 3
H10A H 1.0036 1.1422 0.8179 0.172 Uiso 0.5 1 calc PR A 3
H10B H 0.9689 1.2485 0.7569 0.172 Uiso 0.5 1 calc PR A 3
H10C H 1.1334 1.167 0.7367 0.172 Uiso 0.5 1 calc PR A 3
C11A C 1.0528(3) 1.1763(3) 0.5817(3) 0.1144(15) Uani 0.5 1 d PR A 3
H11A H 1.0423 1.1464 0.5218 0.172 Uiso 0.5 1 calc PR A 3
H11B H 1.1553 1.17 0.5722 0.172 Uiso 0.5 1 calc PR A 3
H11C H 0.9908 1.2516 0.5926 0.172 Uiso 0.5 1 calc PR A 3
C9B C 1.0826(3) 0.9910(3) 0.6668(3) 0.1144(15) Uani 0.5 1 d PR A 4
H9B1 H 1.1889 0.9737 0.6528 0.172 Uiso 0.5 1 calc PR A 4
H9B2 H 1.0605 0.9597 0.6128 0.172 Uiso 0.5 1 calc PR A 4
H9B3 H 1.0466 0.9619 0.7309 0.172 Uiso 0.5 1 calc PR A 4
C10B C 1.0461(3) 1.1422(3) 0.7703(3) 0.1144(15) Uani 0.5 1 d PR A 4
H10D H 1.1517 1.1287 0.7545 0.172 Uiso 0.5 1 calc PR A 4
H10E H 1.019 1.0972 0.8245 0.172 Uiso 0.5 1 calc PR A 4
H10F H 0.9925 1.2173 0.7918 0.172 Uiso 0.5 1 calc PR A 4
C11B C 1.0933(3) 1.1313(3) 0.5650(3) 0.1144(15) Uani 0.5 1 d PR A 4
H11D H 1.1964 1.1153 0.5635 0.172 Uiso 0.5 1 calc PR A 4
H11E H 1.052 1.2053 0.5476 0.172 Uiso 0.5 1 calc PR A 4
H11F H 1.0862 1.0834 0.5164 0.172 Uiso 0.5 1 calc PR A 4
C16 C 0.8766(3) 0.5994(3) 0.7298(3) 0.1152(16) Uani 1 1 d R . .
C15A C 0.9730(3) 0.6665(3) 0.6927(3) 0.1152(16) Uani 0.5 1 d PR A 5
H15A H 0.9861 0.6986 0.7503 0.173 Uiso 0.5 1 calc PR A 5
H15B H 0.9265 0.7228 0.6522 0.173 Uiso 0.5 1 calc PR A 5
H15C H 1.0687 0.6213 0.6515 0.173 Uiso 0.5 1 calc PR A 5
C17A C 0.8519(3) 0.5468(3) 0.6428(3) 0.1152(16) Uani 0.5 1 d PR A 5
H17A H 0.7893 0.5042 0.6699 0.173 Uiso 0.5 1 calc PR A 5
H17B H 0.9464 0.5004 0.6012 0.173 Uiso 0.5 1 calc PR A 5
H17C H 0.8042 0.6019 0.6018 0.173 Uiso 0.5 1 calc PR A 5
C18A C 0.9634(3) 0.5321(3) 0.8005(3) 0.1152(16) Uani 0.5 1 d PR A 5
H18A H 0.9158 0.4818 0.8329 0.173 Uiso 0.5 1 calc PR A 5
H18B H 0.966 0.579 0.8521 0.173 Uiso 0.5 1 calc PR A 5
H18C H 1.0636 0.4926 0.7618 0.173 Uiso 0.5 1 calc PR A 5
C15B C 0.9580(3) 0.6596(3) 0.6538(3) 0.1152(16) Uani 0.5 1 d PR A 6
H15D H 0.8947 0.7 0.6122 0.173 Uiso 0.5 1 calc PR A 6
H15E H 1.0472 0.6086 0.6109 0.173 Uiso 0.5 1 calc PR A 6
H15F H 0.9842 0.7086 0.6897 0.173 Uiso 0.5 1 calc PR A 6
C17B C 0.8599(3) 0.5105(3) 0.6709(3) 0.1152(16) Uani 0.5 1 d PR A 6
H17D H 0.808 0.4705 0.7179 0.173 Uiso 0.5 1 calc PR A 6
H17E H 0.9571 0.4621 0.6352 0.173 Uiso 0.5 1 calc PR A 6
H17F H 0.804 0.5425 0.6223 0.173 Uiso 0.5 1 calc PR A 6
C18B C 0.9634(3) 0.5321(3) 0.8005(3) 0.1152(16) Uani 0.5 1 d PR A 6
H18D H 0.903 0.4967 0.8463 0.173 Uiso 0.5 1 calc PR A 6
H18E H 0.9897 0.5784 0.8396 0.173 Uiso 0.5 1 calc PR A 6
H18F H 1.0527 0.4784 0.7608 0.173 Uiso 0.5 1 calc PR A 6

loop_
_atom_site_aniso_label
_atom_site_aniso_U_11
_atom_site_aniso_U_22
_atom_site_aniso_U_33
_atom_site_aniso_U_23
_atom_site_aniso_U_13
_atom_site_aniso_U_12
Mn1 0.0527(4) 0.0375(4) 0.0479(4) 0.0024(3) -0.0137(3) -0.0178(3)
Co1 0.0499(4) 0.0487(4) 0.0505(4) 0.0100(3) -0.0121(3) -0.0206(3)
O4 0.0446(15) 0.0422(15) 0.0531(17) 0.0047(13) -0.0149(13) -0.0170(12)
O3 0.073(2) 0.0533(18) 0.0495(17) 0.0065(14) -0.0221(15) -0.0291(16)
O6 0.0584(19) 0.071(2) 0.059(2) 0.0232(17) -0.0191(16) -0.0261(17)
O1 0.0498(17) 0.0461(17) 0.070(2) -0.0092(15) -0.0096(15) -0.0185(14)
O5 0.0510(18) 0.081(2) 0.068(2) 0.0229(18) -0.0171(16) -0.0269(17)
O2 0.0542(18) 0.0544(19) 0.069(2) -0.0064(16) -0.0080(15) -0.0196(15)
C13 0.050(3) 0.063(3) 0.080(3) 0.011(3) -0.026(2) -0.018(2)
C20 0.065(3) 0.046(2) 0.068(3) -0.009(2) -0.014(2) -0.020(2)
C19 0.062(3) 0.052(3) 0.051(3) 0.000(2) -0.012(2) -0.017(2)
C5 0.065(3) 0.051(3) 0.048(3) 0.005(2) -0.010(2) -0.015(2)
C7 0.055(3) 0.061(3) 0.060(3) 0.007(2) -0.007(2) -0.023(2)
C21 0.058(3) 0.042(2) 0.061(3) 0.003(2) -0.021(2) -0.019(2)
C6 0.061(3) 0.073(3) 0.064(3) 0.020(3) -0.006(2) -0.026(3)
C22 0.061(3) 0.051(3) 0.090(4) 0.005(3) -0.020(3) -0.025(2)
C12 0.140(6) 0.083(4) 0.077(4) 0.013(3) -0.063(4) -0.050(4)
C4 0.089(3) 0.083(3) 0.062(2) 0.0169(18) -0.018(2) -0.020(2)
C23 0.095(5) 0.073(4) 0.170(8) -0.012(4) -0.039(5) -0.046(4)
C8 0.060(2) 0.146(4) 0.124(4) 0.008(3) -0.013(2) -0.027(2)
C25 0.080(5) 0.072(4) 0.269(12) 0.012(6) -0.086(6) -0.025(4)
C24 0.127(7) 0.171(9) 0.115(6) 0.030(6) -0.009(5) -0.104(7)
C14 0.138(6) 0.055(3) 0.074(4) 0.012(3) -0.031(4) 0.012(4)
O7 0.0597(18) 0.0404(15) 0.0514(17) 0.0089(13) -0.0137(14) -0.0133(13)
C1A 0.089(3) 0.083(3) 0.062(2) 0.0169(18) -0.018(2) -0.020(2)
C2A 0.089(3) 0.083(3) 0.062(2) 0.0169(18) -0.018(2) -0.020(2)
C3A 0.089(3) 0.083(3) 0.062(2) 0.0169(18) -0.018(2) -0.020(2)
C1B 0.089(3) 0.083(3) 0.062(2) 0.0169(18) -0.018(2) -0.020(2)
C2B 0.089(3) 0.083(3) 0.062(2) 0.0169(18) -0.018(2) -0.020(2)
C3B 0.089(3) 0.083(3) 0.062(2) 0.0169(18) -0.018(2) -0.020(2)
C9A 0.060(2) 0.146(4) 0.124(4) 0.008(3) -0.013(2) -0.027(2)
C10A 0.060(2) 0.146(4) 0.124(4) 0.008(3) -0.013(2) -0.027(2)
C11A 0.060(2) 0.146(4) 0.124(4) 0.008(3) -0.013(2) -0.027(2)
C9B 0.060(2) 0.146(4) 0.124(4) 0.008(3) -0.013(2) -0.027(2)
C10B 0.060(2) 0.146(4) 0.124(4) 0.008(3) -0.013(2) -0.027(2)
C11B 0.060(2) 0.146(4) 0.124(4) 0.008(3) -0.013(2) -0.027(2)
C16 0.094(3) 0.112(4) 0.105(4) -0.027(3) 0.011(2) -0.016(2)
C15A 0.094(3) 0.112(4) 0.105(4) -0.027(3) 0.011(2) -0.016(2)
C17A 0.094(3) 0.112(4) 0.105(4) -0.027(3) 0.011(2) -0.016(2)
C18A 0.094(3) 0.112(4) 0.105(4) -0.027(3) 0.011(2) -0.016(2)
C15B 0.094(3) 0.112(4) 0.105(4) -0.027(3) 0.011(2) -0.016(2)
C17B 0.094(3) 0.112(4) 0.105(4) -0.027(3) 0.011(2) -0.016(2)
C18B 0.094(3) 0.112(4) 0.105(4) -0.027(3) 0.011(2) -0.016(2)

loop_
_atom_type_symbol
_atom_type_description
_atom_type_scat_dispersion_real
_atom_type_scat_dispersion_imag
_atom_type_scat_source
C C 0.0033 0.0016 'International Tables Vol C Tables 4.2.6.8 and 6.1.1.4'
H H 0 0 'International Tables Vol C Tables 4.2.6.8 and 6.1.1.4'
O O 0.0106 0.006 'International Tables Vol C Tables 4.2.6.8 and 6.1.1.4'
Mn Mn 0.3368 0.7283 'International Tables Vol C Tables 4.2.6.8 and 6.1.1.4'
Co Co 0.3494 0.9721 'International Tables Vol C Tables 4.2.6.8 and 6.1.1.4'

loop_
_geom_angle_atom_site_label_1
_geom_angle_atom_site_label_2
_geom_angle_atom_site_label_3
_geom_angle
_geom_angle_site_symmetry_1
_geom_angle_site_symmetry_3
O3 Mn1 O7 172.98(13) . .
O3 Mn1 O1 93.03(14) . .
O7 Mn1 O1 90.82(14) . .
O3 Mn1 O4 82.64(13) . .
O7 Mn1 O4 92.45(12) . .
O1 Mn1 O4 168.30(13) . .
O3 Mn1 O2 91.80(14) . .
O7 Mn1 O2 94.26(13) . .
O1 Mn1 O2 87.05(13) . .
O4 Mn1 O2 103.89(13) . .
O3 Mn1 O4 93.79(13) . 2_677
O7 Mn1 O4 80.21(11) . 2_677
O1 Mn1 O4 91.89(12) . 2_677
O4 Mn1 O4 77.62(12) . 2_677
O2 Mn1 O4 174.36(12) . 2_677
O3 Mn1 Co1 37.72(9) . .
O7 Mn1 Co1 136.72(9) . .
O1 Mn1 Co1 128.86(11) . .
O4 Mn1 Co1 45.16(9) . .
O2 Mn1 Co1 103.19(10) . .
O4 Mn1 Co1 81.78(7) 2_677 .
O5 Co1 O3 125.71(15) . .
O5 Co1 O7 127.03(15) . 2_677
O3 Co1 O7 102.32(13) . 2_677
O5 Co1 O6 91.31(14) . .
O3 Co1 O6 102.03(14) . .
O7 Co1 O6 99.95(13) 2_677 .
O5 Co1 O4 90.83(12) . .
O3 Co1 O4 74.30(12) . .
O7 Co1 O4 81.10(10) 2_677 .
O6 Co1 O4 176.32(12) . .
O5 Co1 Mn1 115.21(11) . .
O3 Co1 Mn1 36.09(9) . .
O7 Co1 Mn1 89.61(8) 2_677 .
O6 Co1 Mn1 137.93(10) . .
O4 Co1 Mn1 38.41(7) . .
C13 O4 Mn1 120.1(3) . .
C13 O4 Co1 123.9(3) . .
Mn1 O4 Co1 96.43(12) . .
C13 O4 Mn1 118.5(3) . 2_677
Mn1 O4 Mn1 102.38(12) . 2_677
Co1 O4 Mn1 89.28(10) . 2_677
C12 O3 Mn1 126.9(3) . .
C12 O3 Co1 124.8(3) . .
Mn1 O3 Co1 106.19(15) . .
C5 O6 Co1 126.4(3) . .
C21 O1 Mn1 131.5(3) . .
C7 O5 Co1 126.9(3) . .
C19 O2 Mn1 127.2(3) . .
C21 C20 C19 126.1(4) . .
O2 C19 C20 123.1(4) . .
O2 C19 C16 116.2(4) . .
C20 C19 C16 120.6(4) . .
O6 C5 C6 124.1(4) . .
O6 C5 C4 114.0(5) . .
C6 C5 C4 121.9(5) . .
O5 C7 C6 124.8(5) . .
O5 C7 C8 114.3(5) . .
C6 C7 C8 120.9(5) . .
O1 C21 C20 124.7(4) . .
O1 C21 C22 112.9(4) . .
C20 C21 C22 122.4(4) . .
C5 C6 C7 126.3(5) . .
C25 C22 C24 110.0(7) . .
C25 C22 C23 108.7(6) . .
C24 C22 C23 110.0(6) . .
C25 C22 C21 108.3(5) . .
C24 C22 C21 106.3(5) . .
C23 C22 C21 113.5(5) . .
C1A C4 C2A 125.9(8) . .
C1A C4 C3B 82.0(4) . .
C2A C4 C3B 114.7(7) . .
C1A C4 C5 109.3(4) . .
C2A C4 C5 108.5(7) . .
C3B C4 C5 114.5(5) . .
C1A C4 C3A 108.8(6) . .
C2A C4 C3A 90.9(8) . .
C5 C4 C3A 112.0(7) . .
C1A C4 C2B 107.6(7) . .
C3B C4 C2B 129.0(7) . .
C5 C4 C2B 109.1(7) . .
C3A C4 C2B 110.0(8) . .
C2A C4 C1B 112.3(8) . .
C3B C4 C1B 102.9(6) . .
C5 C4 C1B 103.3(6) . .
C3A C4 C1B 128.5(8) . .
C2B C4 C1B 91.3(8) . .
C10A C8 C11A 100.0(6) . .
C10A C8 C7 108.5(6) . .
C11A C8 C7 109.5(6) . .
C10A C8 C11B 112.4(6) . .
C7 C8 C11B 119.6(6) . .
C10A C8 C9A 115.1(6) . .
C11A C8 C9A 117.4(6) . .
C7 C8 C9A 106.0(6) . .
C11B C8 C9A 94.7(5) . .
C10A C8 C9B 115.1(6) . .
C11A C8 C9B 117.4(6) . .
C7 C8 C9B 106.0(6) . .
C11B C8 C9B 94.7(5) . .
C11A C8 C10B 113.6(6) . .
C7 C8 C10B 111.1(6) . .
C11B C8 C10B 121.1(6) . .
C9A C8 C10B 98.6(5) . .
C9B C8 C10B 98.6(5) . .
C14 O7 Mn1 126.1(2) . .
C14 O7 Co1 122.82(7) . 2_677
Mn1 O7 Co1 109.35(13) . 2_677
C15A C16 C17A 112 . .
C15B C16 C17A 89.4 . .
C15A C16 C18B 97.4 . .
C15B C16 C18B 115.2 . .
C17A C16 C18B 121 . .
C15A C16 C18A 97.4 . .
C15B C16 C18A 115.2 . .
C17A C16 C18A 121 . .
C15A C16 C17B 128.1 . .
C15B C16 C17B 107.7 . .
C18B C16 C17B 100.3 . .
C18A C16 C17B 100.3 . .
C15A C16 C19 106.7(2) . .
C15B C16 C19 112.6(2) . .
C17A C16 C19 111.6(2) . .
C18B C16 C19 106.5(2) . .
C18A C16 C19 106.5(2) . .
C17B C16 C19 114.1(2) . .

loop_
_geom_bond_atom_site_label_1
_geom_bond_atom_site_label_2
_geom_bond_distance
_geom_bond_site_symmetry_2
Mn1 O3 1.897(3) .
Mn1 O7 1.905(3) .
Mn1 O1 1.925(3) .
Mn1 O4 1.934(3) .
Mn1 O2 2.125(3) .
Mn1 O4 2.299(3) 2_677
Mn1 Co1 3.0925(10) .
Co1 O5 1.948(3) .
Co1 O3 1.970(3) .
Co1 O7 1.976(3) 2_677
Co1 O6 1.991(3) .
Co1 O4 2.207(3) .
O4 C13 1.439(5) .
O4 Mn1 2.299(3) 2_677
O3 C12 1.420(6) .
O6 C5 1.269(6) .
O1 C21 1.278(5) .
O5 C7 1.263(6) .
O2 C19 1.261(6) .
C20 C21 1.378(7) .
C20 C19 1.406(7) .
C19 C16 1.534(5) .
C5 C6 1.385(7) .
C5 C4 1.533(7) .
C7 C6 1.396(7) .
C7 C8 1.533(8) .
C21 C22 1.534(7) .
C22 C25 1.508(8) .
C22 C24 1.521(9) .
C22 C23 1.523(8) .
C4 C1A 1.458(7) .
C4 C2A 1.471(17) .
C4 C3B 1.506(7) .
C4 C3A 1.553(14) .
C4 C2B 1.576(16) .
C4 C1B 1.653(15) .
C8 C10A 1.461(10) .
C8 C11A 1.501(9) .
C8 C11B 1.538(9) .
C8 C9A 1.539(10) .
C8 C9B 1.539(10) .
C8 C10B 1.556(10) .
C14 O7 1.4063 .
O7 Co1 1.976(3) 2_677
C16 C15A 1.4841 .
C16 C15B 1.4981 .
C16 C17A 1.5033 .
C16 C18B 1.5058 .
C16 C18A 1.5058 .
C16 C17B 1.5177 .
